data_1101129
loop_
_publ_author_name
'Raj P. Sharma'
'Paramjit Singh'
'Kuldip K. Bhasin'
'Miguel Quir\'os'
'Juan M. Salas'
'J. F. Hansen'

_publ_section_title
;
 Synthesis, spectroscopic and X-ray structural study of
 4-p-methoxy-phenylimino-3-hydroxyimino-2-pentanone
;
_journal_issue 6
_journal_name_full 'Journal of Chemical Cristallography'
_journal_page_first 407
_journal_page_last 412
_journal_paper_doi 10.1007/BF01665820
_journal_volume 26
_journal_year 1996
_chemical_formula_sum 'C12 H14 N2 O3'
_chemical_formula_weight 234.25
_space_group_crystal_system orthorhombic
_space_group_IT_number 19
_space_group_name_Hall 'P 2ac 2ab'
_space_group_name_H-M_alt 'P 21 21 21'
_cell_angle_alpha 90.00000
_cell_angle_beta 90.00000
_cell_angle_gamma 90.00000
_cell_formula_units_Z 4
_cell_length_a 7.2294(7)
_cell_length_b 11.540(1)
_cell_length_c 14.670(2)
_cell_measurement_temperature 293
_cell_volume 1223.9(6)
_diffrn_ambient_temperature 293
_exptl_crystal_density_diffrn 1.27
_refine_ls_R_factor_obs 0.051
_refine_ls_wR_factor_obs 0.092
_cod_depositor_comments
;
 Updating space group information and adding the symmetry operation list.

 Antanas Vaitkus,
 2018-06-18

The following automatic conversions were performed:
'_symmetry_cell_setting' value 'Orthorhombic' changed to 'orthorhombic'
according to '/home/saulius/struct/CIF-dictionaries/cif_core.dic'
dictionary named 'cif_core.dic' version 2.4.1 from 2010-06-29.

Automatic conversion script
Id: cif_fix_enum 1527 2010-12-29 10:47:43Z saulius 
;
_cod_original_formula_sum 'C12 H14 N2 O3 '
_cod_database_code 1101129

loop_
_space_group_symop_id
_space_group_symop_operation_xyz
1 x,y,z
2 -x+1/2,-y,z+1/2
3 x+1/2,-y+1/2,-z
4 -x,y+1/2,-z+1/2

loop_
_atom_site_aniso_label
_atom_site_aniso_U_11
_atom_site_aniso_U_22
_atom_site_aniso_U_33
_atom_site_aniso_U_12
_atom_site_aniso_U_13
_atom_site_aniso_U_23
C1 0.062(3) 0.051(2) 0.065(3) 0.016(2) 0.011(2) 0.002(2)
C2 0.041(2) 0.026(1) 0.043(2) 0.002(1) -0.005(2) -0.001(1)
N2 0.048(2) 0.027(1) 0.048(2) 0.004(1) -0.008(2) 0.003(1)
C21 0.040(2) 0.033(2) 0.044(2) -0.000(2) -0.008(2) 0.005(1)
C22 0.058(3) 0.024(1) 0.065(2) -0.003(2) -0.001(2) 0.008(2)
C23 0.056(2) 0.031(2) 0.071(2) -0.011(2) 0.002(2) 0.010(2)
C24 0.046(2) 0.038(2) 0.044(2) -0.002(2) 0.003(2) 0.003(1)
C25 0.052(2) 0.034(2) 0.042(2) -0.008(2) 0.005(2) -0.002(1)
C26 0.049(2) 0.033(1) 0.043(2) -0.007(2) 0.008(2) -0.003(1)
O2 0.051(2) 0.052(1) 0.076(2) -0.009(1) 0.015(2) 0.002(1)
C27 0.051(2) 0.055(2) 0.066(3) 0.006(2) 0.011(2) 0.004(2)
C3 0.043(2) 0.030(1) 0.035(1) 0.002(1) -0.001(2) -0.000(1)
N3 0.044(2) 0.030(1) 0.040(1) -0.000(1) -0.001(1) -0.001(1)
O3 0.051(2) 0.032(1) 0.061(2) -0.007(1) -0.013(1) -0.002(1)
C4 0.056(2) 0.036(2) 0.046(2) 0.000(2) -0.011(2) -0.005(1)
O4 0.108(3) 0.036(1) 0.107(3) -0.011(2) -0.059(2) -0.005(2)
C5 0.066(3) 0.052(2) 0.058(2) 0.002(2) -0.021(2) -0.000(2)

loop_
_atom_site_label
_atom_site_fract_x
_atom_site_fract_y
_atom_site_fract_z
_atom_site_U_iso_or_equiv
_atom_site_thermal_displace_type
C1 0.6370(6) 0.4545(4) 0.1540(3) 0.059(1) Uani
H11 0.6225(6) 0.4348(4) 0.0908(3) 0.071(4) Uiso
H12 0.6935(6) 0.3909(4) 0.1857(3) 0.071(4) Uiso
H13 0.7140(6) 0.5219(4) 0.1593(3) 0.071(4) Uiso
C2 0.4539(5) 0.4915(3) 0.1921(2) 0.0367(9) Uani
N2 0.3868(4) 0.4425(2) 0.2630(2) 0.0411(9) Uani
C21 0.2165(5) 0.4797(3) 0.3009(2) 0.039(1) Uani
C22 0.0815(6) 0.3968(3) 0.3204(3) 0.049(1) Uani
H22 0.1050(6) 0.3169(3) 0.3065(3) 0.071(4) Uiso
C23 -0.0841(6) 0.4273(3) 0.3589(3) 0.053(1) Uani
H23 -0.1747(6) 0.3688(3) 0.3720(3) 0.071(4) Uiso
C24 -0.1217(5) 0.5435(3) 0.3794(2) 0.042(1) Uani
C25 0.0117(6) 0.6269(3) 0.3618(2) 0.043(1) Uani
H25 -0.0120(6) 0.7067(3) 0.3761(2) 0.071(4) Uiso
C26 0.1789(6) 0.5950(3) 0.3235(2) 0.042(1) Uani
H26 0.2710(6) 0.6531(3) 0.3123(2) 0.071(4) Uiso
O2 -0.2915(4) 0.5646(3) 0.4165(2) 0.060(1) Uani
C27 -0.3425(7) 0.6811(4) 0.4330(3) 0.057(1) Uani
H271 -0.4655(7) 0.6791(4) 0.4576(3) 0.071(4) Uiso
H272 -0.3414(7) 0.7276(4) 0.3787(3) 0.071(4) Uiso
H273 -0.2596(7) 0.7139(4) 0.4771(3) 0.071(4) Uiso
C3 0.3528(5) 0.5831(3) 0.1388(2) 0.0359(9) Uani
N3 0.3913(4) 0.6914(2) 0.1395(2) 0.0379(8) Uani
O3 0.5338(4) 0.7156(2) 0.2002(2) 0.0480(8) Uani
H3 0.537(7) 0.792(5) 0.198(3) 0.071(4) Uiso
C4 0.1998(6) 0.5436(3) 0.0782(2) 0.046(1) Uani
O4 0.1660(6) 0.4403(2) 0.0752(3) 0.084(1) Uani
C5 0.0968(7) 0.6293(4) 0.0231(3) 0.059(1) Uani
H51 0.1665(7) 0.6937(4) -0.0001(3) 0.071(4) Uiso
H52 0.0171(7) 0.6554(4) 0.0713(3) 0.071(4) Uiso
H53 0.0235(7) 0.5965(4) -0.0249(3) 0.071(4) Uiso

loop_
_geom_bond_atom_site_label_1
_geom_bond_atom_site_label_2
_geom_bond_distance
_geom_bond_site_symmetry_2
_geom_bond_publ_flag
C1 H11 0.96000 . no
C1 H12 0.96000 . no
C1 H13 0.96000 . no
C1 C2 1.499(6) . yes
C2 N2 1.279(5) . yes
N2 C21 1.417(5) . yes
C21 C22 1.396(5) . yes
C22 H22 0.96000 . no
C22 C23 1.370(6) . yes
C23 H23 0.96000 . no
C23 C24 1.400(5) . yes
C24 C25 1.387(5) . yes
C25 H25 0.96000 . no
C21 C26 1.398(5) . yes
C25 C26 1.382(6) . yes
C26 H26 0.96000 . no
C24 O2 1.365(5) . yes
O2 C27 1.415(5) . yes
C27 H271 0.96000 . no
C27 H272 0.96000 . no
C27 H273 0.96000 . no
C2 C3 1.504(5) . yes
C3 N3 1.281(4) . yes
N3 O3 1.390(4) . yes
O3 H3 0.88(6) . no
C3 C4 1.490(5) . yes
C4 O4 1.217(4) . yes
C4 C5 1.479(6) . yes
C5 H51 0.96000 . no
C5 H52 0.96000 . no
C5 H53 0.96000 . no
